data_2007956
loop_
_publ_author_name
'Senge, Mathias O.'
'Runge, Steffen'

_publ_section_title
;
 Structure and Conformation of Photosynthetic Pigments and Related
 Compounds. XI. 5,10,15,20-Tetrabutylbacteriochlorin
;
_journal_issue 12
_journal_name_full 'Acta Crystallographica Section C'
_journal_page_first 1917
_journal_page_last 1919
_journal_paper_doi 10.1107/S0108270198008749
_journal_volume 54
_journal_year 1998
_chemical_formula_moiety 'C36 H50 N4'
_chemical_formula_sum 'C36 H50 N4'
_chemical_formula_weight 538.80
_chemical_melting_point 486.5(15)
_chemical_name_systematic
;
 5,10,15,20-Tetrabutylbacteriochlorin
;
_space_group_IT_number 14
_symmetry_cell_setting monoclinic
_symmetry_space_group_name_Hall '-P 2ybc'
_symmetry_space_group_name_H-M 'P 1 21/c 1'
_audit_creation_method SHELXL-97
_cell_angle_alpha 90.00
_cell_angle_beta 96.72(4)
_cell_angle_gamma 90.00
_cell_formula_units_Z 2
_cell_length_a 13.137(5)
_cell_length_b 9.405(5)
_cell_length_c 12.416(8)
_cell_measurement_reflns_used 42
_cell_measurement_temperature 126(2)
_cell_measurement_theta_max 27
_cell_measurement_theta_min 22
_cell_volume 1523.5(14)
_computing_cell_refinement P3
_computing_data_collection 'P3 (Siemens, 1990)'
_computing_data_reduction 'XDISK in SHELXTL-Plus (Siemens, 1994)'
_computing_molecular_graphics 'XP in SHELXTL-Plus'
_computing_publication_material SHELX97
_computing_structure_refinement SHELX97
_computing_structure_solution 'SHELX97 (Sheldrick, 1997)'
_diffrn_ambient_temperature 126(2)
_diffrn_measured_fraction_theta_full 1.000
_diffrn_measured_fraction_theta_max 1.000
_diffrn_measurement_device_type 'Siemens R3m/V'
_diffrn_measurement_method \w
_diffrn_radiation_monochromator graphite
_diffrn_radiation_source 'normal-focus sealed tube'
_diffrn_radiation_type MoK\a
_diffrn_radiation_wavelength 0.71073
_diffrn_reflns_av_R_equivalents 0.029
_diffrn_reflns_av_sigmaI/netI 0.0458
_diffrn_reflns_limit_h_max 18
_diffrn_reflns_limit_h_min -18
_diffrn_reflns_limit_k_max 13
_diffrn_reflns_limit_k_min 0
_diffrn_reflns_limit_l_max 17
_diffrn_reflns_limit_l_min 0
_diffrn_reflns_number 4896
_diffrn_reflns_theta_full 30.01
_diffrn_reflns_theta_max 30.01
_diffrn_reflns_theta_min 1.56
_diffrn_standards_decay_% <1
_diffrn_standards_interval_count 198
_diffrn_standards_number 2
_exptl_absorpt_coefficient_mu 0.069
_exptl_absorpt_correction_T_max 0.989
_exptl_absorpt_correction_T_min 0.970
_exptl_absorpt_correction_type XABS2
_exptl_absorpt_process_details '(Parkin et al., 1995)'
_exptl_crystal_colour 'intense metallic green'
_exptl_crystal_density_diffrn 1.175
_exptl_crystal_density_method 'not measured'
_exptl_crystal_description parallelepiped
_exptl_crystal_F_000 588
_exptl_crystal_size_max 0.45
_exptl_crystal_size_mid 0.22
_exptl_crystal_size_min 0.16
_refine_diff_density_max 0.225
_refine_diff_density_min -0.265
_refine_ls_extinction_method none
_refine_ls_goodness_of_fit_ref 1.042
_refine_ls_hydrogen_treatment 'H atoms: see below'
_refine_ls_matrix_type full
_refine_ls_number_parameters 204
_refine_ls_number_reflns 4443
_refine_ls_number_restraints 8
_refine_ls_restrained_S_all 1.053
_refine_ls_R_factor_all 0.091
_refine_ls_R_factor_gt 0.056
_refine_ls_shift/su_max <0.001
_refine_ls_shift/su_mean 0.000
_refine_ls_structure_factor_coef Fsqd
_refine_ls_weighting_details 'calc w = 1/[\s^2^(Fo^2^)+(0.0564P)^2^+0.4758P] where P = (Fo^2^+2Fc^2^)/3'
_refine_ls_weighting_scheme calc
_refine_ls_wR_factor_ref 0.141
_reflns_number_gt 3065
_reflns_number_total 4443
_reflns_threshold_expression I>2\s(I)
_cod_data_source_file jz1301.cif
_cod_data_source_block ms412a
_cod_depositor_comments
;
The following automatic conversions were performed:
'_geom_bond_publ_flag' value 'Y' changed to 'y' according to
'/home/saulius/struct/CIF-dictionaries/cif_core.dic' dictionary named
'cif_core.dic' version 2.4.1 from 2010-06-29 (16 times).

Automatic conversion script
Id: cif_fix_enum 1527 2010-12-29 10:47:43Z saulius 

The following automatic conversions were performed:

'_chemical_melting_point' value '485-488' was changed to '486.5(15)'
- the average value was taken and precision was estimated.

Automatic conversion script
Id: cif_fix_values 1646 2011-03-28 12:23:43Z adriana 

The following automatic conversions were performed:

'_chemical_melting_point' value '485-488' was changed to '486.5(15)'
- the average value was taken and precision was
estimated.

'_geom_bond_publ_flag' value 'Y' changed to 'y' according
to /home/saulius/struct/CIF-dictionaries/cif_core.dic dictionary
named 'cif_core.dic' version 2.4.1 from 2010-06-29 (16
times).

'_geom_angle_publ_flag' value 'Y' changed to 'y' according
to /home/saulius/struct/CIF-dictionaries/cif_core.dic dictionary
named 'cif_core.dic' version 2.4.1 from 2010-06-29 (22 times).

Automatic conversion script
Id: cif_fix_values 1715 2011-07-08 13:25:40Z adriana 
;
_cod_original_sg_symbol_H-M 'P 21/c'
_cod_database_code 2007956
_cod_database_fobs_code 2007956

loop_
_symmetry_equiv_pos_as_xyz
'x, y, z'
'-x, y+1/2, -z+1/2'
'-x, -y, -z'
'x, -y-1/2, z-1/2'

loop_
_atom_site_label
_atom_site_fract_x
_atom_site_fract_y
_atom_site_fract_z
_atom_site_U_iso_or_equiv
_atom_site_adp_type
_atom_site_calc_flag
_atom_site_refinement_flags
_atom_site_occupancy
_atom_site_disorder_assembly
_atom_site_disorder_group
_atom_site_type_symbol
N1 0.84838(10) 0.02334(13) 0.03126(10) 0.0213(3) Uani d . 1 . . N
H1A 0.9192(15) 0.011(2) 0.0214(15) 0.042(5) Uiso d . 1 . . H
N2 1.04740(9) 0.13917(13) 0.13103(9) 0.0215(3) Uani d . 1 . . N
C1 0.76609(11) -0.04180(16) -0.02792(12) 0.0239(3) Uani d . 1 . . C
C2 0.67740(12) 0.00671(19) 0.01706(13) 0.0308(3) Uani d . 1 . . C
H2 0.6086 -0.0193 -0.0071 0.037 Uiso calc R 1 . . H
C3 0.70825(12) 0.09759(18) 0.10129(13) 0.0295(3) Uani d . 1 . . C
H3 0.6643 0.1454 0.1449 0.035 Uiso calc R 1 . . H
C4 0.81647(11) 0.10789(15) 0.11204(12) 0.0236(3) Uani d . 1 . . C
C5 0.87848(12) 0.18822(15) 0.19023(12) 0.0239(3) Uani d . 1 . . C
C6 0.98457(12) 0.20254(15) 0.19716(11) 0.0230(3) Uani d . 1 . . C
C7 1.04415(12) 0.29642(17) 0.28181(12) 0.0285(3) Uani d . 1 . . C
H7A 1.0217 0.3967 0.2735 0.034 Uiso calc R 1 . . H
H7B 1.0355 0.2639 0.3560 0.034 Uiso calc R 1 . . H
C8 1.15409(13) 0.27987(17) 0.25901(13) 0.0294(3) Uani d . 1 . . C
H8A 1.1970 0.2387 0.3222 0.035 Uiso calc R 1 . . H
H8B 1.1835 0.3724 0.2404 0.035 Uiso calc R 1 . . H
C9 1.14568(12) 0.17894(15) 0.16284(11) 0.0229(3) Uani d . 1 . . C
C10 1.23235(11) 0.13553(16) 0.11620(12) 0.0246(3) Uani d . 1 . . C
C51 0.82136(12) 0.26529(16) 0.27339(12) 0.0283(3) Uani d D 1 . . C
H51A 0.7603 0.3124 0.2347 0.034 Uiso calc R 1 . . H
H51B 0.8665 0.3406 0.3083 0.034 Uiso calc R 1 . . H
C52 0.78661(12) 0.16941(17) 0.36221(12) 0.0287(3) Uani d D 1 . . C
H52A 0.7448 0.2271 0.4073 0.034 Uiso calc R 1 . . H
H52B 0.7417 0.0941 0.3271 0.034 Uiso calc R 1 . . H
C53 0.87230(13) 0.09884(17) 0.43662(12) 0.0304(3) Uani d D 1 . . C
H53A 0.9162 0.1732 0.4746 0.037 Uiso calc R 1 . . H
H53B 0.9153 0.0420 0.3924 0.037 Uiso calc R 1 . . H
C54 0.83090(15) 0.00245(19) 0.52039(14) 0.0384(4) Uani d D 1 . . C
H54A 0.8883 -0.0405 0.5667 0.058 Uiso calc R 1 . . H
H54B 0.7888 -0.0727 0.4831 0.058 Uiso calc R 1 . . H
H54C 0.7891 0.0587 0.5651 0.058 Uiso calc R 1 . . H
C11 1.33594(12) 0.18821(19) 0.16873(13) 0.0329(4) Uani d D 1 B . C
H11A 1.3270 0.2825 0.2018 0.039 Uiso calc R 1 . . H
H11B 1.3823 0.2002 0.1120 0.039 Uiso calc R 1 . . H
C12 1.38588(14) 0.0869(3) 0.25600(16) 0.0526(6) Uani d D 1 . . C
H12A 1.3419 0.0850 0.3155 0.063 Uiso calc R 1 A 1 H
H12B 1.3841 -0.0097 0.2242 0.063 Uiso calc R 1 A 1 H
C13 1.4946(3) 0.1145(6) 0.3064(4) 0.0472(13) Uani d PD 0.50 B 1 C
H13A 1.5385 0.1443 0.2508 0.057 Uiso calc PR 0.50 B 1 H
H13B 1.5246 0.0287 0.3439 0.057 Uiso calc PR 0.50 B 1 H
C14 1.4830(3) 0.2343(5) 0.3868(4) 0.0568(12) Uani d PD 0.50 B 1 C
H14A 1.5506 0.2604 0.4234 0.085 Uiso calc PR 0.50 B 1 H
H14B 1.4392 0.2023 0.4408 0.085 Uiso calc PR 0.50 B 1 H
H14C 1.4517 0.3170 0.3481 0.085 Uiso calc PR 0.50 B 1 H
C13' 1.4730(3) 0.1725(6) 0.3264(4) 0.0467(12) Uani d PD 0.50 B 2 C
H13C 1.5292 0.1931 0.2820 0.056 Uiso calc PR 0.50 B 2 H
H13D 1.4452 0.2643 0.3486 0.056 Uiso calc PR 0.50 B 2 H
C14' 1.5159(3) 0.0890(6) 0.4275(3) 0.0677(15) Uani d PD 0.50 B 2 C
H14D 1.5694 0.1452 0.4696 0.102 Uiso calc PR 0.50 B 2 H
H14E 1.5450 -0.0009 0.4057 0.102 Uiso calc PR 0.50 B 2 H
H14F 1.4606 0.0695 0.4720 0.102 Uiso calc PR 0.50 B 2 H

loop_
_atom_site_aniso_label
_atom_site_aniso_U_11
_atom_site_aniso_U_22
_atom_site_aniso_U_33
_atom_site_aniso_U_12
_atom_site_aniso_U_13
_atom_site_aniso_U_23
N1 0.0196(6) 0.0215(6) 0.0229(6) 0.0026(5) 0.0025(4) 0.0006(5)
N2 0.0233(6) 0.0188(5) 0.0223(6) 0.0003(5) 0.0023(5) -0.0002(5)
C1 0.0191(7) 0.0263(7) 0.0259(7) -0.0009(6) 0.0013(5) 0.0028(6)
C2 0.0200(7) 0.0408(9) 0.0316(8) 0.0008(7) 0.0030(6) 0.0019(7)
C3 0.0246(8) 0.0364(8) 0.0280(8) 0.0070(6) 0.0053(6) 0.0008(7)
C4 0.0240(7) 0.0231(7) 0.0241(7) 0.0056(6) 0.0044(5) 0.0030(5)
C5 0.0294(8) 0.0196(6) 0.0232(7) 0.0055(6) 0.0055(6) 0.0012(5)
C6 0.0298(8) 0.0169(6) 0.0224(7) 0.0019(5) 0.0034(6) 0.0010(5)
C7 0.0346(9) 0.0232(7) 0.0281(7) -0.0017(6) 0.0047(6) -0.0033(6)
C8 0.0351(9) 0.0247(7) 0.0281(7) -0.0047(6) 0.0027(6) -0.0048(6)
C9 0.0257(7) 0.0194(6) 0.0228(7) -0.0023(5) -0.0002(5) 0.0007(5)
C10 0.0224(7) 0.0248(7) 0.0262(7) -0.0027(6) 0.0006(6) 0.0018(6)
C51 0.0313(8) 0.0252(7) 0.0292(7) 0.0062(6) 0.0066(6) -0.0020(6)
C52 0.0291(8) 0.0308(8) 0.0272(8) 0.0020(6) 0.0081(6) -0.0037(6)
C53 0.0338(9) 0.0310(8) 0.0271(8) -0.0008(7) 0.0058(6) -0.0013(6)
C54 0.0464(11) 0.0344(9) 0.0349(9) -0.0012(8) 0.0075(8) 0.0044(7)
C11 0.0262(8) 0.0398(9) 0.0320(8) -0.0091(7) 0.0011(6) -0.0015(7)
C12 0.0278(9) 0.0801(16) 0.0469(11) -0.0128(10) -0.0078(8) 0.0205(11)
C13 0.0127(19) 0.078(4) 0.051(3) 0.0130(19) 0.0037(16) 0.002(3)
C14 0.046(3) 0.066(3) 0.053(3) -0.008(2) -0.018(2) -0.015(2)
C13' 0.014(2) 0.075(4) 0.050(3) 0.005(2) -0.0008(19) 0.013(3)
C14' 0.035(2) 0.111(5) 0.054(3) -0.005(3) -0.0108(19) 0.013(3)

loop_
_atom_type_symbol
_atom_type_description
_atom_type_scat_dispersion_real
_atom_type_scat_dispersion_imag
_atom_type_scat_source
C C 0.0033 0.0016 'International Tables Vol C Tables 4.2.6.8 and 6.1.1.4'
H H 0.0000 0.0000 'International Tables Vol C Tables 4.2.6.8 and 6.1.1.4'
N N 0.0061 0.0033 'International Tables Vol C Tables 4.2.6.8 and 6.1.1.4'

loop_
_geom_angle_atom_site_label_1
_geom_angle_atom_site_label_2
_geom_angle_atom_site_label_3
_geom_angle_site_symmetry_1
_geom_angle_site_symmetry_3
_geom_angle
_geom_angle_publ_flag
C1 N1 C4 . . 110.91(13) y
C9 N2 C6 . . 109.00(12) y
N1 C1 C10 . 3_755 127.69(13) y
N1 C1 C2 . . 105.98(14) y
C10 C1 C2 3_755 . 126.33(14) y
C3 C2 C1 . . 108.39(15) y
C2 C3 C4 . . 108.53(14) y
N1 C4 C5 . . 127.38(14) y
N1 C4 C3 . . 106.17(13) y
C5 C4 C3 . . 126.44(14) y
C6 C5 C4 . . 125.95(13) y
C6 C5 C51 . . 118.64(14) y
C4 C5 C51 . . 115.41(14) y
N2 C6 C5 . . 126.21(13) y
N2 C6 C7 . . 111.76(13) y
C5 C6 C7 . . 122.02(13) y
C8 C7 C6 . . 103.71(13) y
C7 C8 C9 . . 103.20(13) y
N2 C9 C10 . . 126.31(14) y
N2 C9 C8 . . 112.33(13) y
C10 C9 C8 . . 121.36(14) y
C9 C10 C1 . 3_755 126.30(14) y
C9 C10 C11 . . 117.29(14) n
C1 C10 C11 3_755 . 116.34(14) n
C5 C51 C52 . . 114.69(13) n
C53 C52 C51 . . 115.54(13) n
C52 C53 C54 . . 112.03(14) n
C10 C11 C12 . . 112.85(14) n
C13 C12 C11 . . 119.4(3) n
C13 C12 C13' . . 25.11(19) n
C11 C12 C13' . . 107.3(2) n
C12 C13 C14 . . 103.6(3) n
C14' C13' C12 . . 111.5(4) n

loop_
_geom_bond_atom_site_label_1
_geom_bond_atom_site_label_2
_geom_bond_site_symmetry_2
_geom_bond_distance
_geom_bond_publ_flag
N1 C1 . 1.378(2) y
N1 C4 . 1.3830(19) y
N2 C9 . 1.3578(19) y
N2 C6 . 1.3672(19) y
C1 C10 3_755 1.409(2) y
C1 C2 . 1.425(2) y
C2 C3 . 1.374(2) y
C3 C4 . 1.416(2) y
C4 C5 . 1.411(2) y
C5 C6 . 1.393(2) y
C5 C51 . 1.528(2) n
C6 C7 . 1.518(2) y
C7 C8 . 1.512(2) y
C8 C9 . 1.519(2) y
C9 C10 . 1.397(2) y
C10 C1 3_755 1.409(2) y
C10 C11 . 1.521(2) y
C51 C52 . 1.535(2) n
C52 C53 . 1.522(2) n
C53 C54 . 1.527(2) n
C11 C12 . 1.532(2) n
C12 C13 . 1.513(4) n
C12 C13' . 1.577(4) n
C13 C14 . 1.525(4) n
C13' C14' . 1.531(4) n
